data_1537512
loop_
_publ_author_name
'Khodashova, T.S.'
'Porai-Koshits, M.A.'
'Sergienko, V.S.'

_publ_section_title
;
 X-Ray Structure Determination for Crystals of
 Dinitrohydroxonitrosodiammineruthenium
;
_journal_name_full 'Zhurnal Strukturnoi Khimii (Issue-No. from 1981)'
_journal_page_first 478
_journal_page_last 485
_journal_volume 12
_journal_year 1971
_chemical_formula_sum 'H7 N5 O6 Ru'
_chemical_name_systematic 'Ru N O O H (N O2)2 (N H3)2'
_space_group_IT_number 14
_symmetry_space_group_name_Hall '-P 2yab'
_symmetry_space_group_name_H-M 'P 1 21/a 1'
_cell_angle_alpha 90
_cell_angle_beta 96.061
_cell_angle_gamma 90
_cell_formula_units_Z 8
_cell_length_a 11.244
_cell_length_b 12.875
_cell_length_c 10.504
_cell_volume 1512.127
_citation_journal_id_ASTM ZSTKAI
_cod_data_source_file Khodashova_ZSTKAI_1971_327.cif
_cod_data_source_block H7N5O6Ru1
_cod_original_sg_symbol_Hall '-P 2ybc (z,y,-x)'
_cod_original_formula_sum 'H7 N5 O6 Ru1'
_cod_database_code 1537512

loop_
_symmetry_equiv_pos_as_xyz
x,y,z
-x+1/2,y+1/2,-z
-x,-y,-z
x-1/2,-y-1/2,z

loop_
_atom_site_label
_atom_site_type_symbol
_atom_site_fract_x
_atom_site_fract_y
_atom_site_fract_z
_atom_site_occupancy
_atom_site_U_iso_or_equiv
_atom_site_attached_hydrogens
O4 O-2 -0.05 0.116 -0.021 1 0.0 0
N1 N+3 -0.076 0.084 0.081 1 0.0 0
O10 O-2 0.651 0.28 0.722 1 0.0 0
N3 N+3 0.603 0.031 0.632 1 0.0 0
N9 N+3 0.066 -0.012 0.283 1 0.0 0
N10 N+3 0.43 0.172 0.655 1 0.0 0
O5 O-2 -0.195 0.183 0.324 1 0.0 0
Ru2 Ru+2 0.514 0.0978 0.7721 1 0.0 0
N6 N-3 0.134 0.168 0.423 1 0.0 3
O8 O-2 0.646 -0.055 0.634 1 0.0 0
O6 O-2 -0.136 0.037 0.418 1 0.0 0
O1 O-2 -0.001 0.265 0.212 1 0.0 1
N2 N+3 -0.117 0.113 0.342 1 0.0 0
N4 N+3 0.64 0.217 0.806 1 0.0 0
O3 O-2 -0.165 0.03 0.091 1 0.0 0
O12 O-2 0.384 0.219 0.576 1 0.0 0
O11 O-2 0.091 -0.096 0.304 1 0.0 0
O2 O-2 0.6157 0.0126 0.891 1 0.0 1
O7 O-2 0.608 0.681 0.525 1 0.0 0
N5 N-3 0.183 0.145 0.152 1 0.0 3
O9 O-2 0.696 0.224 0.905 1 0.0 0
N8 N-3 0.395 -0.03 0.758 1 0.0 3
Ru1 Ru+2 0.0306 0.1189 0.25 1 0.0 0
N7 N-3 0.428 0.151 0.931 1 0.0 3
